data_9017658
loop_
_publ_author_name
'Haring, M. M. M.'
'McDonald, A. M.'

_publ_section_title
;
 Franconite, NaNb2O5(OH)*3H2O: structure determination and the role of H bonding,
 with comments on the crystal chemistry of franconite-related minerals
;
_journal_name_full 'Mineralogical Magazine'
_journal_page_first 591
_journal_page_last 607
_journal_volume 78
_journal_year 2014
_chemical_compound_source 'Poudrette quarry, Quebec, Canada'
_chemical_formula_sum 'Al0.01 Ca0.13 H7 Na0.73 Nb1.96 O9 Si0.02 Ti0.02'
_chemical_name_mineral Franconite
_space_group_IT_number 14
_space_group_name_Hall '-P 2ybc'
_space_group_name_H-M_alt 'P 1 21/c 1'
_symmetry_space_group_name_H-M 'P 1 21/c 1'
_cell_angle_alpha 90
_cell_angle_beta 99.91
_cell_angle_gamma 90
_cell_formula_units_Z 4
_cell_length_a 10.119
_cell_length_b 6.436
_cell_length_c 12.682
_cell_volume 813.603
_database_code_amcsd 0020435
_exptl_crystal_density_diffrn 2.914
_cod_data_source_file inputs/fixed/downloads/18/18565.cif
_cod_data_source_block 18565
_cod_original_formula_sum 'Na.73 Ca.13 Nb1.96 Ti.02 Si.02 Al.01 O9 H7'
_cod_database_code 9017658

loop_
_space_group_symop_operation_xyz
x,y,z
x,1/2-y,1/2+z
-x,1/2+y,1/2-z
-x,-y,-z

loop_
_atom_site_aniso_label
_atom_site_aniso_U_11
_atom_site_aniso_U_22
_atom_site_aniso_U_33
_atom_site_aniso_U_12
_atom_site_aniso_U_13
_atom_site_aniso_U_23
Na1 0.03200 0.03000 0.03000 0.00200 0.00800 0.00100
Ca1 0.03200 0.03000 0.03000 0.00200 0.00800 0.00100
Nb1 0.01980 0.00710 0.00990 0.00010 0.00430 0.00030
Ti1 0.01980 0.00710 0.00990 0.00010 0.00430 0.00030
Si1 0.01980 0.00710 0.00990 0.00010 0.00430 0.00030
Al1 0.01980 0.00710 0.00990 0.00010 0.00430 0.00030
Nb2 0.02280 0.00570 0.00760 0.00010 0.00450 -0.00060
Ti2 0.02280 0.00570 0.00760 0.00010 0.00450 -0.00060
Si2 0.02280 0.00570 0.00760 0.00010 0.00450 -0.00060
Al2 0.02280 0.00570 0.00760 0.00010 0.00450 -0.00060
O1 0.02100 0.01100 0.01200 0.00000 0.00300 0.00100
O2 0.02500 0.01100 0.01400 0.00100 0.00700 0.00000
O3 0.03500 0.01400 0.00900 -0.00100 0.00400 0.00000
O4 0.03200 0.00600 0.01600 0.00300 0.00700 0.00000
O5 0.02400 0.02200 0.02200 -0.00100 0.01000 -0.00300
O6 0.02100 0.00800 0.01100 0.00100 0.00200 -0.00300
Ow7 0.03500 0.02600 0.02400 -0.00800 0.00900 0.00100
Ow8 0.03100 0.03000 0.03100 0.00200 0.00100 -0.00100
Ow9 0.03500 0.03700 0.03700 -0.00600 0.00200 0.00300

loop_
_atom_site_label
_atom_site_fract_x
_atom_site_fract_y
_atom_site_fract_z
_atom_site_occupancy
_atom_site_U_iso_or_equiv
_atom_site_type_symbol
_atom_site_attached_hydrogens
Na1 0.52880 0.24540 0.33950 0.73000 0.03040 Na 0
Ca1 0.52880 0.24540 0.33950 0.13000 0.03040 Ca 0
Nb1 0.16333 0.27420 0.40382 0.98000 0.01200 Nb 0
Ti1 0.16333 0.27420 0.40382 0.01000 0.01200 Ti 0
Si1 0.16333 0.27420 0.40382 0.01000 0.01200 Si 0
Al1 0.16333 0.27420 0.40382 0.00500 0.01200 Al 0
Nb2 -0.00108 0.18674 0.60733 0.98000 0.01190 Nb 0
Ti2 -0.00108 0.18674 0.60733 0.01000 0.01190 Ti 0
Si2 -0.00108 0.18674 0.60733 0.01000 0.01190 Si 0
Al2 -0.00108 0.18674 0.60733 0.00500 0.01190 Al 0
O1 0.17100 0.25160 0.55860 1.00000 0.01470 O 0
O2 -0.16730 0.02870 0.61700 1.00000 0.01600 O 0
O3 0.07290 0.19630 0.74890 1.00000 0.01910 O 0
O4 -0.08450 0.43910 0.58620 1.00000 0.01790 O 0
O5 0.32900 0.33950 0.39590 1.00000 0.02230 O 0
O6 0.04830 -0.13830 0.57140 1.00000 0.01340 O 0
Ow7 0.74210 0.38540 0.31780 1.00000 0.02800 O 0
Ow8 0.60840 0.25360 0.52860 1.00000 0.03100 O 0
Ow9 0.43350 0.37800 0.16410 1.00000 0.03700 O 0
H1 0.12400 -0.20000 0.61900 1.00000 0.01000 H 0
H2 0.78000 0.50000 0.36400 1.00000 0.07000 H 0
H3 0.78000 0.41000 0.25400 1.00000 0.07000 H 0
H4 0.60000 0.39500 0.55300 1.00000 0.06000 H 0
H5 0.68000 0.17000 0.57000 1.00000 0.11000 H 0
H6 0.34700 0.32000 0.13300 1.00000 0.02000 H 0
H7 0.51100 0.37000 0.12800 1.00000 0.08000 H 0

loop_
_cod_changelog_entry_id
_cod_changelog_entry_author
_cod_changelog_entry_date
_cod_changelog_entry_text
1
;cod-tools version 3.8.0
Id: cif_guess_AMCSD_atom_types 9581 2023-05-17 12:35:41Z saulius
;
2023-05-18T08:47:04+03:00
;Derived atom types and hydrogen counts
from atom names that follow the AMCSD naming convention
(Wat == water, O-H == hydroxyl).
;

loop_
_cod_related_entry_id
_cod_related_entry_database
_cod_related_entry_code
1 AMCSD 0020435
